data_4108790
loop_
_publ_author_name
'Gr\'egory Nocton'
'Pawel Horeglad'
'Jacques P\'ecaut'
'Marinella Mazzanti'

_publ_contact_author
;
      Dr Marinella Mazzanti
      LCIB (UMR-E 3 CEA-UJF)
      DRFMC, CEA Grenoble
      17, rue des Martyrs
      38054 Grenoble cedex 9
;
_publ_section_title
;
 Polynuclear Cation-Cation Complexes of Pentavalent Uranyl: Relating
 Stability and Magnetic Properties to Structure
;
_journal_name_full 'Journal of the American Chemical Society'
_journal_page_first 16633
_journal_page_last 16645
_journal_paper_doi 10.1021/ja804766r
_journal_volume 130
_journal_year 2008
_chemical_formula_sum 'C84 H92 K2 O24 U2'
_chemical_formula_weight 2039.84
_chemical_name_systematic
; 
 ? 
;
_space_group_IT_number 2
_symmetry_cell_setting triclinic
_symmetry_space_group_name_Hall '-P 1'
_symmetry_space_group_name_H-M 'P -1'
_atom_sites_solution_hydrogens geom
_atom_sites_solution_primary direct
_atom_sites_solution_secondary difmap
_audit_creation_method SHELXL-97
_cell_angle_alpha 64.541(6)
_cell_angle_beta 73.031(9)
_cell_angle_gamma 87.072(6)
_cell_formula_units_Z 1
_cell_length_a 12.657(5)
_cell_length_b 12.883(5)
_cell_length_c 14.939(7)
_cell_measurement_reflns_used 992
_cell_measurement_temperature 223(2)
_cell_measurement_theta_max 24.70
_cell_measurement_theta_min 2.22
_cell_volume 2095.8(15)
_computing_cell_refinement 'Bruker SMART'
_computing_data_collection 'Bruker SMART'
_computing_data_reduction 'Bruker SAINT'
_computing_molecular_graphics 'Bruker SHELXTL'
_computing_publication_material 'Bruker SHELXTL'
_computing_structure_refinement 'SHELXL-97 (Sheldrick, 1997)'
_computing_structure_solution 'SHELXS-97 (Sheldrick, 1990)'
_diffrn_ambient_temperature 293(2)
_diffrn_measured_fraction_theta_full 0.962
_diffrn_measured_fraction_theta_max 0.962
_diffrn_measurement_device_type 'CCD area detector'
_diffrn_measurement_method 'phi and omega scans'
_diffrn_radiation_monochromator graphite
_diffrn_radiation_source 'fine-focus sealed tube'
_diffrn_radiation_type MoK\a
_diffrn_radiation_wavelength 0.71073
_diffrn_reflns_av_R_equivalents 0.0182
_diffrn_reflns_av_sigmaI/netI 0.0390
_diffrn_reflns_limit_h_max 12
_diffrn_reflns_limit_h_min -14
_diffrn_reflns_limit_k_max 15
_diffrn_reflns_limit_k_min -12
_diffrn_reflns_limit_l_max 17
_diffrn_reflns_limit_l_min -17
_diffrn_reflns_number 10007
_diffrn_reflns_theta_full 24.73
_diffrn_reflns_theta_max 24.73
_diffrn_reflns_theta_min 1.58
_exptl_absorpt_coefficient_mu 4.032
_exptl_absorpt_correction_T_max 0.724
_exptl_absorpt_correction_T_min 0.675
_exptl_absorpt_correction_type multi-scan
_exptl_crystal_colour blue
_exptl_crystal_density_diffrn 1.616
_exptl_crystal_density_meas 0
_exptl_crystal_description block
_exptl_crystal_F_000 1010
_exptl_crystal_size_max 0.10
_exptl_crystal_size_mid 0.10
_exptl_crystal_size_min 0.08
_refine_diff_density_max 1.528
_refine_diff_density_min -1.207
_refine_diff_density_rms 0.137
_refine_ls_extinction_method none
_refine_ls_goodness_of_fit_ref 1.164
_refine_ls_hydrogen_treatment refall
_refine_ls_matrix_type full
_refine_ls_number_parameters 689
_refine_ls_number_reflns 6896
_refine_ls_number_restraints 0
_refine_ls_restrained_S_all 1.164
_refine_ls_R_factor_all 0.0395
_refine_ls_R_factor_gt 0.0326
_refine_ls_shift/su_max 0.000
_refine_ls_shift/su_mean 0.000
_refine_ls_structure_factor_coef Fsqd
_refine_ls_weighting_details 'calc w=1/[\s^2^(Fo^2^)+(0.0356P)^2^+5.9851P] where P=(Fo^2^+2Fc^2^)/3'
_refine_ls_weighting_scheme calc
_refine_ls_wR_factor_gt 0.0820
_refine_ls_wR_factor_ref 0.0842
_reflns_number_gt 6177
_reflns_number_total 6896
_reflns_threshold_expression >2sigma(I)
_cod_data_source_file ja804766r_si_001_2.cif
_cod_data_source_block 4
_cod_original_cell_volume 2095.7(15)
_cod_database_code 4108790

loop_
_symmetry_equiv_pos_as_xyz
'x, y, z'
'-x, -y, -z'

loop_
_atom_site_label
_atom_site_type_symbol
_atom_site_fract_x
_atom_site_fract_y
_atom_site_fract_z
_atom_site_U_iso_or_equiv
_atom_site_adp_type
_atom_site_occupancy
_atom_site_symmetry_multiplicity
_atom_site_calc_flag
U1 U -0.056020(18) 0.101219(18) 0.043694(16) 0.01867(8) Uani 1 1 d
O1U O 0.0028(3) 0.2136(3) 0.0659(3) 0.0301(10) Uani 1 1 d
O2U O -0.1067(3) -0.0194(3) 0.0169(3) 0.0223(9) Uani 1 1 d
K1 K 0.21917(12) 0.28227(12) -0.05938(11) 0.0358(3) Uani 1 1 d
O1 O 0.1842(4) 0.3342(4) 0.1221(4) 0.0440(12) Uani 1 1 d
O2 O 0.2563(4) 0.1211(4) 0.1327(4) 0.0436(12) Uani 1 1 d
O3 O 0.3842(4) 0.1128(4) -0.0529(4) 0.0431(12) Uani 1 1 d
O4 O 0.3836(4) 0.2935(4) -0.2459(4) 0.0475(13) Uani 1 1 d
O5 O 0.3194(4) 0.5037(4) -0.2472(4) 0.0480(13) Uani 1 1 d
O6 O 0.1631(4) 0.5052(4) -0.0714(4) 0.0435(12) Uani 1 1 d
C1 C 0.1413(8) 0.5212(8) 0.0215(8) 0.055(2) Uani 1 1 d
H1A H 0.087(7) 0.573(7) 0.018(6) 0.05(2) Uiso 1 1 d
H1B H 0.210(6) 0.549(6) 0.026(5) 0.04(2) Uiso 1 1 d
C2 C 0.0993(7) 0.4114(7) 0.1142(7) 0.048(2) Uani 1 1 d
H2A H 0.032(5) 0.379(5) 0.114(4) 0.023(16) Uiso 1 1 d
H2B H 0.076(6) 0.426(7) 0.177(6) 0.06(2) Uiso 1 1 d
C3 C 0.1488(7) 0.2299(8) 0.2140(6) 0.051(2) Uani 1 1 d
H3A H 0.084(6) 0.196(6) 0.211(5) 0.034(18) Uiso 1 1 d
H3B H 0.132(9) 0.241(9) 0.280(9) 0.11(4) Uiso 1 1 d
C4 C 0.2405(7) 0.1513(8) 0.2157(6) 0.050(2) Uani 1 1 d
H4A H 0.315(7) 0.193(7) 0.209(6) 0.06(2) Uiso 1 1 d
H4B H 0.221(6) 0.083(6) 0.285(6) 0.05(2) Uiso 1 1 d
C5 C 0.3395(7) 0.0443(7) 0.1292(7) 0.049(2) Uani 1 1 d
H5A H 0.402(7) 0.079(6) 0.119(6) 0.05(2) Uiso 1 1 d
H5B H 0.326(6) -0.026(7) 0.201(6) 0.05(2) Uiso 1 1 d
C6 C 0.3450(6) 0.0124(6) 0.0437(7) 0.0448(19) Uani 1 1 d
H6A H 0.393(6) -0.049(7) 0.044(6) 0.05(2) Uiso 1 1 d
H6B H 0.270(7) -0.015(7) 0.049(6) 0.06(2) Uiso 1 1 d
C7 C 0.3894(8) 0.0929(8) -0.1400(7) 0.054(2) Uani 1 1 d
H7A H 0.437(6) 0.025(7) -0.137(6) 0.06(2) Uiso 1 1 d
H7B H 0.325(7) 0.085(7) -0.150(6) 0.06(3) Uiso 1 1 d
C8 C 0.4509(7) 0.1988(9) -0.2354(7) 0.061(2) Uani 1 1 d
H8A H 0.466(8) 0.186(9) -0.299(8) 0.10(3) Uiso 1 1 d
H8B H 0.535(8) 0.224(7) -0.237(7) 0.07(3) Uiso 1 1 d
C9 C 0.4397(8) 0.4023(9) -0.3258(7) 0.065(3) Uani 1 1 d
H9A H 0.472(7) 0.400(7) -0.388(7) 0.05(2) Uiso 1 1 d
H9B H 0.505(7) 0.419(7) -0.311(6) 0.06(2) Uiso 1 1 d
C10 C 0.3599(9) 0.4904(8) -0.3406(6) 0.058(2) Uani 1 1 d
H10A H 0.292(6) 0.471(6) -0.363(5) 0.05(2) Uiso 1 1 d
H10B H 0.402(8) 0.556(9) -0.394(8) 0.08(3) Uiso 1 1 d
C11 C 0.2376(8) 0.5852(8) -0.2540(7) 0.058(2) Uani 1 1 d
H11A H 0.174(7) 0.556(6) -0.265(6) 0.05(2) Uiso 1 1 d
H11B H 0.269(7) 0.655(8) -0.317(7) 0.07(3) Uiso 1 1 d
C12 C 0.2128(7) 0.6081(7) -0.1616(7) 0.053(2) Uani 1 1 d
H12A H 0.285(5) 0.631(5) -0.158(5) 0.026(16) Uiso 1 1 d
H12B H 0.171(5) 0.678(6) -0.178(5) 0.030(17) Uiso 1 1 d
O21 O -0.0188(4) -0.0323(4) 0.2042(3) 0.0327(10) Uani 1 1 d
O22 O -0.2146(4) 0.0644(4) 0.1931(3) 0.0337(10) Uani 1 1 d
C21 C 0.1148(7) -0.1503(6) 0.3182(6) 0.0384(18) Uani 1 1 d
H21 H 0.124(6) -0.151(6) 0.270(5) 0.03(2) Uiso 1 1 d
C22 C 0.1841(8) -0.2114(7) 0.3742(7) 0.050(2) Uani 1 1 d
H22 H 0.232(5) -0.243(5) 0.352(4) 0.013(16) Uiso 1 1 d
C23 C 0.1647(8) -0.2285(8) 0.4739(7) 0.059(2) Uani 1 1 d
H23 H 0.207(6) -0.268(6) 0.508(6) 0.04(2) Uiso 1 1 d
C24 C 0.0765(9) -0.1836(10) 0.5188(7) 0.073(3) Uani 1 1 d
H24 H 0.063(7) -0.203(8) 0.585(7) 0.07(3) Uiso 1 1 d
C25 C 0.0057(9) -0.1215(9) 0.4630(6) 0.061(2) Uani 1 1 d
H25 H -0.053(8) -0.093(8) 0.495(7) 0.08(3) Uiso 1 1 d
C26 C 0.0242(6) -0.1052(6) 0.3608(5) 0.0351(16) Uani 1 1 d
C27 C -0.0488(5) -0.0407(5) 0.2951(4) 0.0274(14) Uani 1 1 d
C28 C -0.1442(6) 0.0061(6) 0.3346(5) 0.0377(17) Uani 1 1 d
H28 H -0.158(5) -0.006(5) 0.401(5) 0.029(17) Uiso 1 1 d
C29 C -0.2227(5) 0.0537(5) 0.2835(5) 0.0303(15) Uani 1 1 d
C30 C -0.3262(6) 0.0955(5) 0.3333(5) 0.0331(15) Uani 1 1 d
C31 C -0.4044(7) 0.1342(7) 0.2811(6) 0.050(2) Uani 1 1 d
H31 H -0.392(6) 0.135(6) 0.216(5) 0.037(19) Uiso 1 1 d
C32 C -0.5003(8) 0.1769(9) 0.3210(8) 0.069(3) Uani 1 1 d
H32 H -0.552(8) 0.209(8) 0.287(7) 0.08(3) Uiso 1 1 d
C33 C -0.5195(9) 0.1786(9) 0.4146(8) 0.069(3) Uani 1 1 d
H33 H -0.583(7) 0.206(7) 0.443(7) 0.07(3) Uiso 1 1 d
C34 C -0.4451(9) 0.1409(8) 0.4684(7) 0.062(3) Uani 1 1 d
H34 H -0.455(7) 0.136(7) 0.526(7) 0.06(3) Uiso 1 1 d
C35 C -0.3476(7) 0.0972(7) 0.4290(6) 0.0470(19) Uani 1 1 d
H35 H -0.296(6) 0.073(6) 0.465(5) 0.032(19) Uiso 1 1 d
O41 O 0.0318(3) 0.2335(3) -0.1373(3) 0.0306(10) Uani 1 1 d
O42 O -0.1901(3) 0.2215(3) -0.0306(3) 0.0304(10) Uani 1 1 d
C41 C 0.1754(6) 0.2702(6) -0.3261(5) 0.0347(16) Uani 1 1 d
H41 H 0.180(4) 0.210(5) -0.274(4) 0.010(14) Uiso 1 1 d
C42 C 0.2562(7) 0.2963(7) -0.4199(6) 0.0446(18) Uani 1 1 d
H42 H 0.318(7) 0.252(8) -0.425(7) 0.07(3) Uiso 1 1 d
C43 C 0.2537(7) 0.3938(8) -0.5065(6) 0.051(2) Uani 1 1 d
H43 H 0.308(6) 0.410(6) -0.570(6) 0.04(2) Uiso 1 1 d
C44 C 0.1703(7) 0.4670(8) -0.5003(6) 0.053(2) Uani 1 1 d
H44 H 0.170(6) 0.529(7) -0.556(6) 0.05(2) Uiso 1 1 d
C45 C 0.0882(7) 0.4392(6) -0.4069(5) 0.0417(17) Uani 1 1 d
H45 H 0.032(5) 0.492(5) -0.402(5) 0.028(17) Uiso 1 1 d
C46 C 0.0894(5) 0.3400(5) -0.3183(5) 0.0285(14) Uani 1 1 d
C47 C 0.0022(5) 0.3021(5) -0.2148(4) 0.0258(13) Uani 1 1 d
C48 C -0.1033(6) 0.3412(6) -0.2089(5) 0.0314(15) Uani 1 1 d
H48 H -0.119(6) 0.392(6) -0.272(6) 0.042(19) Uiso 1 1 d
C49 C -0.1930(5) 0.3024(5) -0.1172(5) 0.0264(14) Uani 1 1 d
C50 C -0.3016(5) 0.3556(5) -0.1178(5) 0.0299(14) Uani 1 1 d
C51 C -0.3110(7) 0.4617(7) -0.1939(6) 0.049(2) Uani 1 1 d
H51 H -0.245(7) 0.506(7) -0.244(6) 0.05(2) Uiso 1 1 d
C52 C -0.4120(8) 0.5104(8) -0.1870(7) 0.064(3) Uani 1 1 d
H52 H -0.414(6) 0.588(7) -0.242(6) 0.05(2) Uiso 1 1 d
C53 C -0.5034(7) 0.4532(8) -0.1048(7) 0.055(2) Uani 1 1 d
H53 H -0.570(7) 0.489(7) -0.099(6) 0.06(2) Uiso 1 1 d
C54 C -0.4955(7) 0.3473(8) -0.0280(8) 0.055(2) Uani 1 1 d
H54 H -0.556(7) 0.308(6) 0.018(6) 0.05(2) Uiso 1 1 d
C55 C -0.3947(6) 0.3002(7) -0.0359(7) 0.0429(18) Uani 1 1 d
H55 H -0.396(5) 0.237(6) 0.011(5) 0.023(18) Uiso 1 1 d

loop_
_atom_site_aniso_label
_atom_site_aniso_U_11
_atom_site_aniso_U_22
_atom_site_aniso_U_33
_atom_site_aniso_U_23
_atom_site_aniso_U_13
_atom_site_aniso_U_12
U1 0.02280(13) 0.01657(12) 0.01696(11) -0.00809(8) -0.00568(8) 0.00496(8)
O1U 0.035(2) 0.024(2) 0.037(2) -0.019(2) -0.009(2) -0.0001(19)
O2U 0.022(2) 0.026(2) 0.023(2) -0.0130(18) -0.0083(17) 0.0023(17)
K1 0.0332(8) 0.0336(8) 0.0360(8) -0.0130(7) -0.0076(6) 0.0056(6)
O1 0.041(3) 0.048(3) 0.052(3) -0.030(3) -0.016(2) 0.009(2)
O2 0.041(3) 0.045(3) 0.047(3) -0.016(2) -0.021(2) 0.011(2)
O3 0.043(3) 0.032(3) 0.055(3) -0.020(2) -0.014(2) 0.005(2)
O4 0.043(3) 0.053(3) 0.042(3) -0.022(3) -0.004(2) 0.000(3)
O5 0.056(3) 0.044(3) 0.042(3) -0.012(2) -0.023(3) 0.005(3)
O6 0.054(3) 0.029(3) 0.054(3) -0.020(2) -0.023(3) 0.002(2)
C1 0.061(6) 0.052(5) 0.088(7) -0.051(5) -0.042(5) 0.022(5)
C2 0.045(5) 0.056(5) 0.066(5) -0.046(5) -0.017(4) 0.010(4)
C3 0.056(5) 0.063(6) 0.035(4) -0.023(4) -0.013(4) 0.002(4)
C4 0.059(5) 0.056(5) 0.034(4) -0.012(4) -0.022(4) -0.002(4)
C5 0.042(5) 0.038(4) 0.058(5) -0.004(4) -0.028(4) 0.007(4)
C6 0.033(4) 0.028(4) 0.072(6) -0.017(4) -0.023(4) 0.009(3)
C7 0.057(6) 0.052(5) 0.073(6) -0.043(5) -0.026(5) 0.025(4)
C8 0.044(5) 0.086(7) 0.057(5) -0.044(5) -0.003(4) 0.014(5)
C9 0.059(6) 0.085(7) 0.041(5) -0.034(5) 0.016(4) -0.031(5)
C10 0.076(7) 0.050(5) 0.037(5) -0.011(4) -0.011(4) -0.012(5)
C11 0.062(6) 0.042(5) 0.054(5) 0.004(4) -0.029(5) -0.004(4)
C12 0.048(5) 0.029(4) 0.083(6) -0.019(4) -0.030(5) 0.007(4)
O21 0.046(3) 0.033(2) 0.019(2) -0.0126(19) -0.010(2) 0.011(2)
O22 0.031(2) 0.042(3) 0.029(2) -0.019(2) -0.0050(19) 0.008(2)
C21 0.054(5) 0.032(4) 0.031(4) -0.013(3) -0.018(4) 0.008(3)
C22 0.057(5) 0.041(5) 0.057(5) -0.020(4) -0.028(4) 0.024(4)
C23 0.074(6) 0.060(6) 0.047(5) -0.013(4) -0.044(5) 0.026(5)
C24 0.096(8) 0.095(8) 0.035(5) -0.028(5) -0.034(5) 0.034(6)
C25 0.076(6) 0.082(7) 0.035(4) -0.031(5) -0.025(4) 0.030(5)
C26 0.047(4) 0.031(4) 0.027(3) -0.009(3) -0.016(3) 0.004(3)
C27 0.036(4) 0.024(3) 0.023(3) -0.011(3) -0.009(3) 0.001(3)
C28 0.055(5) 0.041(4) 0.020(3) -0.018(3) -0.009(3) 0.007(3)
C29 0.040(4) 0.028(3) 0.021(3) -0.013(3) -0.002(3) -0.002(3)
C30 0.040(4) 0.028(4) 0.027(3) -0.013(3) -0.002(3) 0.000(3)
C31 0.055(5) 0.052(5) 0.044(4) -0.030(4) -0.002(4) 0.014(4)
C32 0.058(6) 0.084(7) 0.076(7) -0.048(6) -0.020(5) 0.043(5)
C33 0.059(6) 0.076(7) 0.072(6) -0.047(6) 0.003(5) 0.023(5)
C34 0.074(7) 0.065(6) 0.040(5) -0.033(5) 0.009(5) 0.005(5)
C35 0.050(5) 0.050(5) 0.038(4) -0.025(4) 0.000(4) 0.003(4)
O41 0.033(2) 0.025(2) 0.022(2) -0.0026(19) -0.0038(19) 0.0090(19)
O42 0.033(2) 0.026(2) 0.028(2) -0.009(2) -0.0086(19) 0.0112(19)
C41 0.041(4) 0.030(4) 0.025(4) -0.008(3) -0.006(3) 0.000(3)
C42 0.048(5) 0.048(5) 0.037(4) -0.025(4) 0.000(3) 0.001(4)
C43 0.053(5) 0.064(6) 0.025(4) -0.016(4) -0.002(4) -0.003(4)
C44 0.068(6) 0.050(5) 0.023(4) 0.002(4) -0.015(4) -0.009(4)
C45 0.049(5) 0.041(4) 0.030(4) -0.009(3) -0.015(3) 0.006(4)
C46 0.037(4) 0.023(3) 0.023(3) -0.006(3) -0.011(3) -0.002(3)
C47 0.035(4) 0.019(3) 0.023(3) -0.009(3) -0.009(3) 0.006(3)
C48 0.042(4) 0.033(4) 0.023(3) -0.011(3) -0.016(3) 0.010(3)
C49 0.038(4) 0.016(3) 0.035(4) -0.016(3) -0.019(3) 0.008(3)
C50 0.043(4) 0.028(3) 0.035(4) -0.019(3) -0.027(3) 0.012(3)
C51 0.057(5) 0.045(5) 0.041(4) -0.016(4) -0.019(4) 0.027(4)
C52 0.076(7) 0.060(6) 0.058(6) -0.020(5) -0.035(5) 0.037(5)
C53 0.048(5) 0.065(6) 0.076(6) -0.045(5) -0.037(5) 0.038(5)
C54 0.032(5) 0.049(5) 0.080(6) -0.026(5) -0.013(4) 0.009(4)
C55 0.044(5) 0.032(4) 0.052(5) -0.013(4) -0.022(4) 0.009(3)

loop_
_atom_type_symbol
_atom_type_description
_atom_type_scat_dispersion_real
_atom_type_scat_dispersion_imag
_atom_type_scat_source
C C 0.0033 0.0016 'International Tables Vol C Tables 4.2.6.8 and 6.1.1.4'
H H 0.0000 0.0000 'International Tables Vol C Tables 4.2.6.8 and 6.1.1.4'
O O 0.0106 0.0060 'International Tables Vol C Tables 4.2.6.8 and 6.1.1.4'
K K 0.2009 0.2494 'International Tables Vol C Tables 4.2.6.8 and 6.1.1.4'
U U -9.6767 9.6646 'International Tables Vol C Tables 4.2.6.8 and 6.1.1.4'

loop_
_geom_angle_atom_site_label_1
_geom_angle_atom_site_label_2
_geom_angle_atom_site_label_3
_geom_angle
_geom_angle_site_symmetry_1
_geom_angle_site_symmetry_3
O1U U1 O2U 175.80(18) . .
O1U U1 O2U 101.68(16) . 2
O2U U1 O2U 74.12(16) . 2
O1U U1 O22 89.95(17) . .
O2U U1 O22 93.50(15) . .
O2U U1 O22 142.38(14) 2 .
O1U U1 O42 94.20(17) . .
O2U U1 O42 88.93(15) . .
O2U U1 O42 136.51(13) 2 .
O22 U1 O42 76.79(15) . .
O1U U1 O41 82.01(17) . .
O2U U1 O41 96.50(15) . .
O2U U1 O41 72.93(13) 2 .
O22 U1 O41 144.59(15) . .
O42 U1 O41 69.56(14) . .
O1U U1 O21 84.44(17) . .
O2U U1 O21 94.58(15) . .
O2U U1 O21 77.04(14) 2 .
O22 U1 O21 68.56(15) . .
O42 U1 O21 145.31(14) . .
O41 U1 O21 143.60(15) . .
O1U U1 U1 134.32(13) . 2
O2U U1 U1 41.48(11) . 2
O2U U1 U1 32.64(9) 2 2
O22 U1 U1 125.43(11) . 2
O42 U1 U1 119.28(10) . 2
O41 U1 U1 82.03(10) . 2
O21 U1 U1 83.70(10) . 2
U1 O1U K1 110.11(18) . .
U1 O2U U1 105.88(16) . 2
O1U K1 O6 83.96(14) . .
O1U K1 O2 79.95(14) . .
O6 K1 O2 115.69(15) . .
O1U K1 O4 145.71(14) . .
O6 K1 O4 112.97(15) . .
O2 K1 O4 114.78(16) . .
O1U K1 O3 120.63(14) . .
O6 K1 O3 149.30(14) . .
O2 K1 O3 57.90(14) . .
O4 K1 O3 57.87(15) . .
O1U K1 O1 70.64(13) . .
O6 K1 O1 58.74(14) . .
O2 K1 O1 57.14(14) . .
O4 K1 O1 143.63(15) . .
O3 K1 O1 109.30(15) . .
O1U K1 O5 130.71(15) . .
O6 K1 O5 56.84(15) . .
O2 K1 O5 141.02(15) . .
O4 K1 O5 56.14(15) . .
O3 K1 O5 107.20(15) . .
O1 K1 O5 105.58(15) . .
O1U K1 O41 57.44(12) . .
O6 K1 O41 98.08(13) . .
O2 K1 O41 122.12(13) . .
O4 K1 O41 89.78(13) . .
O3 K1 O41 110.47(13) . .
O1 K1 O41 125.46(13) . .
O5 K1 O41 96.61(13) . .
O1U K1 C7 121.60(18) . .
O6 K1 C7 153.58(19) . .
O2 K1 C7 78.47(19) . .
O4 K1 C7 42.18(19) . .
O3 K1 C7 22.86(18) . .
O1 K1 C7 132.14(19) . .
O5 K1 C7 97.75(19) . .
O41 K1 C7 91.57(18) . .
C3 O1 C2 111.1(6) . .
C3 O1 K1 108.5(4) . .
C2 O1 K1 104.5(4) . .
C4 O2 C5 113.1(6) . .
C4 O2 K1 120.4(4) . .
C5 O2 K1 118.8(4) . .
C7 O3 C6 113.3(6) . .
C7 O3 K1 103.3(4) . .
C6 O3 K1 108.0(4) . .
C8 O4 C9 113.5(7) . .
C8 O4 K1 117.4(5) . .
C9 O4 K1 120.4(5) . .
C10 O5 C11 111.6(7) . .
C10 O5 K1 113.4(5) . .
C11 O5 K1 107.7(4) . .
C12 O6 C1 111.4(6) . .
C12 O6 K1 121.5(5) . .
C1 O6 K1 117.8(4) . .
O6 C1 C2 110.6(6) . .
O1 C2 C1 109.6(7) . .
O1 C3 C4 108.4(7) . .
O2 C4 C3 108.7(6) . .
O2 C5 C6 108.9(6) . .
O3 C6 C5 108.5(6) . .
O3 C7 C8 106.9(7) . .
O3 C7 K1 53.8(3) . .
C8 C7 K1 87.2(5) . .
O4 C8 C7 108.7(7) . .
O4 C9 C10 109.3(7) . .
O5 C10 C9 108.2(7) . .
O5 C11 C12 108.3(7) . .
O6 C12 C11 109.0(6) . .
C27 O21 U1 133.2(4) . .
C29 O22 U1 131.7(4) . .
C22 C21 C26 121.4(8) . .
C23 C22 C21 120.5(9) . .
C22 C23 C24 120.0(8) . .
C23 C24 C25 120.2(8) . .
C24 C25 C26 120.1(9) . .
C21 C26 C25 117.7(7) . .
C21 C26 C27 118.4(6) . .
C25 C26 C27 123.8(7) . .
O21 C27 C28 123.3(6) . .
O21 C27 C26 115.4(6) . .
C28 C27 C26 121.3(5) . .
C29 C28 C27 124.4(6) . .
O22 C29 C28 123.8(6) . .
O22 C29 C30 114.8(6) . .
C28 C29 C30 121.4(5) . .
C31 C30 C35 118.0(7) . .
C31 C30 C29 118.4(6) . .
C35 C30 C29 123.6(7) . .
C30 C31 C32 121.5(8) . .
C33 C32 C31 119.6(10) . .
C34 C33 C32 120.6(9) . .
C33 C34 C35 120.4(9) . .
C30 C35 C34 119.8(9) . .
C47 O41 U1 137.8(4) . .
C47 O41 K1 127.1(4) . .
U1 O41 K1 85.71(13) . .
C49 O42 U1 138.5(4) . .
C42 C41 C46 121.1(7) . .
C43 C42 C41 120.1(8) . .
C42 C43 C44 120.1(7) . .
C45 C44 C43 119.6(7) . .
C44 C45 C46 120.9(8) . .
C41 C46 C45 118.1(6) . .
C41 C46 C47 117.6(5) . .
C45 C46 C47 124.3(6) . .
O41 C47 C48 124.5(6) . .
O41 C47 C46 115.3(5) . .
C48 C47 C46 120.2(5) . .
C47 C48 C49 124.3(6) . .
O42 C49 C48 124.1(6) . .
O42 C49 C50 115.8(5) . .
C48 C49 C50 120.1(5) . .
C55 C50 C51 117.9(7) . .
C55 C50 C49 119.0(6) . .
C51 C50 C49 122.9(6) . .
C50 C51 C52 120.5(8) . .
C53 C52 C51 120.3(8) . .
C52 C53 C54 119.9(8) . .
C53 C54 C55 119.1(9) . .
C50 C55 C54 122.2(8) . .

loop_
_geom_bond_atom_site_label_1
_geom_bond_atom_site_label_2
_geom_bond_distance
_geom_bond_site_symmetry_2
U1 O1U 1.850(4) .
U1 O2U 1.941(4) .
U1 O2U 2.384(4) 2
U1 O22 2.410(4) .
U1 O42 2.422(4) .
U1 O41 2.435(4) .
U1 O21 2.442(4) .
U1 U1 3.4619(11) 2
O1U K1 2.760(5) .
O2U U1 2.384(4) 2
K1 O6 2.864(5) .
K1 O2 2.887(5) .
K1 O4 2.901(5) .
K1 O3 2.935(5) .
K1 O1 2.969(5) .
K1 O5 3.005(5) .
K1 O41 3.125(5) .
K1 C7 3.538(8) .
O1 C3 1.417(9) .
O1 C2 1.422(9) .
O2 C4 1.411(9) .
O2 C5 1.413(9) .
O3 C7 1.412(10) .
O3 C6 1.430(9) .
O4 C8 1.430(10) .
O4 C9 1.436(10) .
O5 C10 1.422(10) .
O5 C11 1.430(10) .
O6 C12 1.423(9) .
O6 C1 1.436(10) .
C1 C2 1.472(13) .
C3 C4 1.499(12) .
C5 C6 1.483(12) .
C7 C8 1.512(13) .
C9 C10 1.467(14) .
C11 C12 1.478(13) .
O21 C27 1.255(7) .
O22 C29 1.270(7) .
C21 C22 1.372(11) .
C21 C26 1.373(10) .
C22 C23 1.355(12) .
C23 C24 1.363(13) .
C24 C25 1.387(12) .
C25 C26 1.398(10) .
C26 C27 1.502(9) .
C27 C28 1.410(9) .
C28 C29 1.387(10) .
C29 C30 1.505(9) .
C30 C31 1.379(11) .
C30 C35 1.384(10) .
C31 C32 1.386(11) .
C32 C33 1.358(13) .
C33 C34 1.351(14) .
C34 C35 1.407(12) .
O41 C47 1.265(7) .
O42 C49 1.275(7) .
C41 C42 1.384(10) .
C41 C46 1.387(9) .
C42 C43 1.370(11) .
C43 C44 1.388(12) .
C44 C45 1.385(11) .
C45 C46 1.393(9) .
C46 C47 1.502(8) .
C47 C48 1.395(9) .
C48 C49 1.406(9) .
C49 C50 1.504(9) .
C50 C55 1.374(10) .
C50 C51 1.378(10) .
C51 C52 1.391(12) .
C52 C53 1.366(13) .
C53 C54 1.377(12) .
C54 C55 1.380(11) .
